data_7010216
loop_
_publ_author_name
'Konietzny, Stefan'
'Fleischer, Holger'
'Parsons, Simon'
'Pulham, Colin R.'

_publ_section_title
;
 Structural characterisation of dimethylgallium tetrahydroborate and
 its adducts with diethyl ether and tetrahydrofuran
;
_journal_issue 3
_journal_name_full 'Journal of the Chemical Society, Dalton Transactions'
_journal_page_first 304
_journal_paper_doi 10.1039/b007026m
_journal_year 2001
_chemical_formula_sum 'C6 H18 B Ga O'
_chemical_formula_weight 186.73
_chemical_name_systematic
; 
 ? 
;
_space_group_IT_number 14
_symmetry_cell_setting monoclinic
_symmetry_space_group_name_Hall '-P 2ybc'
_symmetry_space_group_name_H-M 'P 1 21/c 1'
_atom_sites_solution_hydrogens geom
_atom_sites_solution_primary direct
_atom_sites_solution_secondary difmap
_audit_creation_method SHELXL
_cell_angle_alpha 90.00
_cell_angle_beta 115.422(9)
_cell_angle_gamma 90.00
_cell_formula_units_Z 4
_cell_length_a 11.5311(15)
_cell_length_b 7.6473(13)
_cell_length_c 12.552(2)
_cell_measurement_temperature 190(2)
_cell_volume 999.7(3)
_computing_structure_refinement 'SHELXL-93 (Sheldrick, 1993)'
_computing_structure_solution 'SHELXS-86 (Sheldrick, 1990)'
_diffrn_ambient_temperature 190(2)
_diffrn_measurement_method 'omega-theta with learnt profile'
_diffrn_radiation_monochromator graphite
_diffrn_radiation_source 'fine-focus sealed tube'
_diffrn_radiation_type MoK\a
_diffrn_radiation_wavelength 0.71073
_diffrn_reflns_av_R_equivalents 0.0226
_diffrn_reflns_av_sigmaI/netI 0.0192
_diffrn_reflns_limit_h_max 12
_diffrn_reflns_limit_h_min -13
_diffrn_reflns_limit_k_max 9
_diffrn_reflns_limit_k_min -9
_diffrn_reflns_limit_l_max 12
_diffrn_reflns_limit_l_min 0
_diffrn_reflns_number 3958
_diffrn_reflns_theta_max 25.02
_diffrn_reflns_theta_min 3.21
_exptl_absorpt_coefficient_mu 2.688
_exptl_absorpt_correction_T_max 0.864
_exptl_absorpt_correction_T_min 0.675
_exptl_absorpt_correction_type psi-scan
_exptl_crystal_colour Colourless
_exptl_crystal_density_diffrn 1.241
_exptl_crystal_description column
_exptl_crystal_F_000 392
_exptl_crystal_size_max 0.35
_exptl_crystal_size_mid 0.19
_exptl_crystal_size_min 0.19
_refine_diff_density_max 0.344
_refine_diff_density_min -0.262
_refine_diff_density_rms 0.048
_refine_ls_extinction_coef 0.0173(12)
_refine_ls_extinction_expression Fc^*^=kFc[1+0.001xFc^2^\l^3^/sin(2\q)]^-1/4^
_refine_ls_extinction_method SHELXL
_refine_ls_goodness_of_fit_all 1.080
_refine_ls_goodness_of_fit_obs 1.093
_refine_ls_matrix_type full
_refine_ls_number_parameters 101
_refine_ls_number_reflns 1701
_refine_ls_number_restraints 0
_refine_ls_restrained_S_all 1.083
_refine_ls_restrained_S_obs 1.093
_refine_ls_R_factor_all 0.0303
_refine_ls_R_factor_obs 0.0238
_refine_ls_shift/esd_max -0.005
_refine_ls_shift/esd_mean 0.000
_refine_ls_structure_factor_coef Fsqd
_refine_ls_weighting_details 'w=1/[\s^2^(Fo^2^)+(0.0303P)^2^+0.3696P] where P=(Fo^2^+2Fc^2^)/3'
_refine_ls_weighting_scheme calc
_refine_ls_wR_factor_all 0.0602
_refine_ls_wR_factor_obs 0.0566
_reflns_number_observed 1492
_reflns_number_total 1704
_reflns_observed_criterion >2sigma(I)
_cod_data_source_file b007026m.txt
_cod_data_source_block megath
_cod_depositor_comments
;
The following automatic conversions were performed:
'_symmetry_cell_setting' value 'Monoclinic' changed to 'monoclinic'
according to '/home/saulius/struct/CIF-dictionaries/cif_core.dic'
dictionary named 'cif_core.dic' version 2.4.1 from 2010-06-29.

Automatic conversion script
Id: cif_fix_enum 1527 2010-12-29 10:47:43Z saulius 

The following automatic conversions were performed:

'_exptl_absorpt_correction_type' tag value 'Psi-scans' was replaced
with 'psi-scan' value.

Automatic conversion script
Id: cif_fix_values 1646 2011-03-28 12:23:43Z adriana 

The following automatic conversions were performed:

'_refine_ls_weighting_scheme' value 'calc
w=1/[\s^2^(Fo^2^)+(0.0303P)^2^+0.3696P] where P=(Fo^2^+2Fc^2^)/3' was
changed to 'calc'. New tag '_refine_ls_weighting_details' was
created. The value of the new tag was set to
'w=1/[\s^2^(Fo^2^)+(0.0303P)^2^+0.3696P] where P=(Fo^2^+2Fc^2^)/3'.

Automatic conversion script
Id: cif_fix_values 3143 2015-03-26 13:38:13Z robertas 
;
_cod_original_sg_symbol_H-M 'P 21/c'
_cod_database_code 7010216

loop_
_symmetry_equiv_pos_as_xyz
'x, y, z'
'-x, y+1/2, -z+1/2'
'-x, -y, -z'
'x, -y-1/2, z-1/2'

loop_
_atom_site_aniso_label
_atom_site_aniso_U_11
_atom_site_aniso_U_22
_atom_site_aniso_U_33
_atom_site_aniso_U_23
_atom_site_aniso_U_13
_atom_site_aniso_U_12
Ga1 0.0386(2) 0.0403(2) 0.0323(2) -0.00062(11) 0.01551(12) -0.00350(11)
B1 0.051(2) 0.061(2) 0.055(2) -0.003(2) 0.030(2) -0.013(2)
C1M 0.0567(15) 0.0463(14) 0.054(2) -0.0013(12) 0.0300(13) 0.0000(12)
C2M 0.059(2) 0.056(2) 0.0378(14) -0.0044(12) 0.0163(12) -0.0072(13)
O1 0.0540(10) 0.0395(8) 0.0319(8) 0.0002(7) 0.0178(7) 0.0013(7)
C2 0.095(2) 0.067(2) 0.0325(15) -0.0029(13) 0.0162(15) 0.013(2)
C3 0.081(2) 0.074(2) 0.042(2) 0.0040(14) 0.0118(15) 0.014(2)
C4 0.080(2) 0.050(2) 0.058(2) 0.0081(13) 0.025(2) 0.0094(14)
C5 0.074(2) 0.0472(15) 0.046(2) -0.0042(12) 0.0200(14) 0.0130(14)

loop_
_atom_site_label
_atom_site_type_symbol
_atom_site_fract_x
_atom_site_fract_y
_atom_site_fract_z
_atom_site_U_iso_or_equiv
_atom_site_thermal_displace_type
_atom_site_occupancy
_atom_site_calc_flag
_atom_site_refinement_flags
_atom_site_disorder_group
Ga1 Ga 0.33566(2) 0.89275(3) 0.56992(2) 0.03698(13) Uani 1 d . .
B1 B 0.1666(3) 0.7586(5) 0.5926(3) 0.0528(7) Uani 1 d . .
H1 H 0.1651(28) 0.8672(36) 0.5280(27) 0.067(9) Uiso 1 d . .
H2 H 0.2643(27) 0.7046(36) 0.6377(24) 0.061(8) Uiso 1 d . .
H3 H 0.1351(27) 0.8181(38) 0.6560(25) 0.064(8) Uiso 1 d . .
H4 H 0.0998(32) 0.6693(43) 0.5296(29) 0.083(10) Uiso 1 d . .
C1M C 0.4011(3) 0.7485(3) 0.4801(2) 0.0501(6) Uani 1 d . .
H1M1 H 0.3330(6) 0.7290(20) 0.4008(6) 0.075 Uiso 1 calc R .
H1M2 H 0.4299(17) 0.6358(10) 0.5200(9) 0.075 Uiso 1 calc R .
H1M3 H 0.4736(12) 0.8080(12) 0.4745(14) 0.075 Uiso 1 calc R .
C2M C 0.4272(3) 1.0246(4) 0.7145(2) 0.0526(6) Uani 1 d . .
H2M1 H 0.4630(16) 0.9438(4) 0.7814(3) 0.079 Uiso 1 calc R .
H2M2 H 0.3678(5) 1.1054(18) 0.7263(9) 0.079 Uiso 1 calc R .
H2M3 H 0.4969(12) 1.0910(20) 0.7087(7) 0.079 Uiso 1 calc R .
O1 O 0.2664(2) 1.1035(2) 0.45069(14) 0.0420(4) Uani 1 d . .
C2 C 0.2059(3) 1.0793(4) 0.3234(2) 0.0686(9) Uani 1 d . .
H2A H 0.1600(3) 0.9660(4) 0.3028(2) 0.082 Uiso 1 calc R .
H2B H 0.2711(3) 1.0811(4) 0.2918(2) 0.082 Uiso 1 calc R .
C3 C 0.1149(3) 1.2252(4) 0.2742(2) 0.0709(9) Uani 1 d . .
H3A H 0.0262(3) 1.1864(4) 0.2550(2) 0.085 Uiso 1 calc R .
H3B H 0.1179(3) 1.2703(4) 0.2015(2) 0.085 Uiso 1 calc R .
C4 C 0.1554(3) 1.3617(4) 0.3662(3) 0.0645(8) Uani 1 d . .
H4A H 0.0804(3) 1.4275(4) 0.3637(3) 0.077 Uiso 1 calc R .
H4B H 0.2158(3) 1.4446(4) 0.3560(3) 0.077 Uiso 1 calc R .
C5 C 0.2195(3) 1.2639(4) 0.4792(2) 0.0581(7) Uani 1 d . .
H5A H 0.2915(3) 1.3329(4) 0.5373(2) 0.070 Uiso 1 calc R .
H5B H 0.1577(3) 1.2382(4) 0.5127(2) 0.070 Uiso 1 calc R .

loop_
_atom_type_symbol
_atom_type_description
_atom_type_scat_dispersion_real
_atom_type_scat_dispersion_imag
_atom_type_scat_source
C C 0.0033 0.0016 'International Tables Vol C Tables 4.2.6.8 and 6.1.1.4'
H H 0.0000 0.0000 'International Tables Vol C Tables 4.2.6.8 and 6.1.1.4'
B B 0.0013 0.0007 'International Tables Vol C Tables 4.2.6.8 and 6.1.1.4'
O O 0.0106 0.0060 'International Tables Vol C Tables 4.2.6.8 and 6.1.1.4'
Ga Ga 0.2307 1.6083 'International Tables Vol C Tables 4.2.6.8 and 6.1.1.4'

loop_
_geom_angle_atom_site_label_1
_geom_angle_atom_site_label_2
_geom_angle_atom_site_label_3
_geom_angle
_geom_angle_site_symmetry_1
_geom_angle_site_symmetry_3
_geom_angle_publ_flag
C2M Ga1 C1M 130.12(12) . . ?
C2M Ga1 O1 98.90(9) . . ?
C1M Ga1 O1 98.34(9) . . ?
C2M Ga1 B1 105.21(12) . . ?
C1M Ga1 B1 112.00(12) . . ?
O1 Ga1 B1 109.99(10) . . ?
C2M Ga1 H1 114.4(9) . . ?
C1M Ga1 H1 114.4(9) . . ?
O1 Ga1 H1 81.0(9) . . ?
B1 Ga1 H1 29.2(9) . . ?
C2M Ga1 H2 97.6(8) . . ?
C1M Ga1 H2 99.8(8) . . ?
O1 Ga1 H2 138.2(8) . . ?
B1 Ga1 H2 28.2(8) . . ?
H1 Ga1 H2 57.2(12) . . ?
Ga1 B1 H1 50.1(15) . . ?
Ga1 B1 H2 60.2(14) . . ?
H1 B1 H2 109.6(21) . . ?
Ga1 B1 H3 117.3(15) . . ?
H1 B1 H3 107.4(20) . . ?
H2 B1 H3 111.3(21) . . ?
Ga1 B1 H4 124.2(18) . . ?
H1 B1 H4 98.6(22) . . ?
H2 B1 H4 113.0(22) . . ?
H3 B1 H4 115.9(23) . . ?
Ga1 C1M H1M1 109.47(8) . . ?
Ga1 C1M H1M2 109.47(8) . . ?
H1M1 C1M H1M2 109.5 . . ?
Ga1 C1M H1M3 109.47(8) . . ?
H1M1 C1M H1M3 109.5 . . ?
H1M2 C1M H1M3 109.5 . . ?
Ga1 C2M H2M1 109.47(8) . . ?
Ga1 C2M H2M2 109.47(9) . . ?
H2M1 C2M H2M2 109.5 . . ?
Ga1 C2M H2M3 109.47(9) . . ?
H2M1 C2M H2M3 109.5 . . ?
H2M2 C2M H2M3 109.5 . . ?
C5 O1 C2 109.0(2) . . ?
C5 O1 Ga1 122.72(14) . . ?
C2 O1 Ga1 122.63(15) . . ?
O1 C2 C3 106.5(2) . . ?
O1 C2 H2A 110.43(15) . . ?
C3 C2 H2A 110.4(2) . . ?
O1 C2 H2B 110.4(2) . . ?
C3 C2 H2B 110.4(2) . . ?
H2A C2 H2B 108.6 . . ?
C2 C3 C4 106.2(2) . . ?
C2 C3 H3A 110.5(2) . . ?
C4 C3 H3A 110.5(2) . . ?
C2 C3 H3B 110.5(2) . . ?
C4 C3 H3B 110.5(2) . . ?
H3A C3 H3B 108.7 . . ?
C3 C4 C5 104.5(2) . . ?
C3 C4 H4A 110.8(2) . . ?
C5 C4 H4A 110.8(2) . . ?
C3 C4 H4B 110.8(2) . . ?
C5 C4 H4B 110.8(2) . . ?
H4A C4 H4B 108.9 . . ?
O1 C5 C4 106.0(2) . . ?
O1 C5 H5A 110.53(14) . . ?
C4 C5 H5A 110.5(2) . . ?
O1 C5 H5B 110.53(14) . . ?
C4 C5 H5B 110.5(2) . . ?
H5A C5 H5B 108.7 . . ?

loop_
_geom_bond_atom_site_label_1
_geom_bond_atom_site_label_2
_geom_bond_distance
_geom_bond_site_symmetry_2
_geom_bond_publ_flag
Ga1 C2M 1.944(2) . ?
Ga1 C1M 1.946(3) . ?
Ga1 O1 2.109(2) . ?
Ga1 B1 2.326(3) . ?
Ga1 H1 1.82(3) . ?
Ga1 H2 2.02(3) . ?
B1 H1 1.15(3) . ?
B1 H2 1.10(3) . ?
B1 H3 1.10(3) . ?
B1 H4 1.08(3) . ?
C1M H1M1 0.98 . ?
C1M H1M2 0.98 . ?
C1M H1M3 0.98 . ?
C2M H2M1 0.98 . ?
C2M H2M2 0.98 . ?
C2M H2M3 0.98 . ?
O1 C5 1.446(3) . ?
O1 C2 1.455(3) . ?
C2 C3 1.473(4) . ?
C2 H2A 0.99 . ?
C2 H2B 0.99 . ?
C3 C4 1.476(4) . ?
C3 H3A 0.99 . ?
C3 H3B 0.99 . ?
C4 C5 1.488(4) . ?
C4 H4A 0.99 . ?
C4 H4B 0.99 . ?
C5 H5A 0.99 . ?
C5 H5B 0.99 . ?
